data_7203065
loop_
_publ_author_name
'Zhao, Tianyue'
'Wei, Zhongming'
'Song, Yabin'
'Xu, Wei'
'Hu, Wenping'
'Zhu, Daoben'

_publ_section_title
;
 Tetrathia[22]annulene[2,1,2,1]: physical properties, crystal structure
 and application in organic field-effect transistors
;
_journal_issue 41
_journal_name_full 'Journal of Materials Chemistry'
_journal_page_first 4377
_journal_paper_doi 10.1039/b709324a
_journal_volume 17
_journal_year 2007
_chemical_formula_moiety 'C22 H14 S4'
_chemical_formula_sum 'C22 H14 S4'
_chemical_formula_weight 406.57
_chemical_name_systematic
;
?
;
_space_group_IT_number 14
_symmetry_cell_setting monoclinic
_symmetry_space_group_name_Hall '-P 2ybc'
_symmetry_space_group_name_H-M 'P 1 21/c 1'
_atom_sites_solution_hydrogens geom
_atom_sites_solution_primary direct
_atom_sites_solution_secondary difmap
_audit_creation_method SHELXL-97
_cell_angle_alpha 90.00
_cell_angle_beta 99.686(7)
_cell_angle_gamma 90.00
_cell_formula_units_Z 4
_cell_length_a 10.9387(11)
_cell_length_b 11.4172(13)
_cell_length_c 14.3741(16)
_cell_measurement_reflns_used 4330
_cell_measurement_temperature 113(2)
_cell_measurement_theta_max 25.0
_cell_measurement_theta_min 2.6
_cell_volume 1769.6(3)
_computing_cell_refinement CrystalClear
_computing_data_collection CrystalClear
_computing_data_reduction CrystalClear
_computing_publication_material 'CrystalStructure 3.7.0'
_computing_structure_refinement 'SHELXL-97 (Sheldrick, 1997)'
_computing_structure_solution 'SHELXS-97 (Sheldrick, 1990)'
_diffrn_ambient_temperature 113(2)
_diffrn_detector_area_resol_mean 7.31
_diffrn_measured_fraction_theta_full 0.995
_diffrn_measured_fraction_theta_max 0.995
_diffrn_measurement_device_type 'Rigaku Saturn'
_diffrn_measurement_method \w
_diffrn_radiation_monochromator confocal
_diffrn_radiation_source 'Rotating anode'
_diffrn_radiation_type MoK\a
_diffrn_radiation_wavelength 0.71070
_diffrn_reflns_av_R_equivalents 0.0434
_diffrn_reflns_av_sigmaI/netI 0.0340
_diffrn_reflns_limit_h_max 14
_diffrn_reflns_limit_h_min -13
_diffrn_reflns_limit_k_max 14
_diffrn_reflns_limit_k_min -14
_diffrn_reflns_limit_l_max 18
_diffrn_reflns_limit_l_min -18
_diffrn_reflns_number 21548
_diffrn_reflns_theta_full 27.88
_diffrn_reflns_theta_max 27.88
_diffrn_reflns_theta_min 2.29
_exptl_absorpt_coefficient_mu 0.540
_exptl_absorpt_correction_T_max 0.8813
_exptl_absorpt_correction_T_min 0.8461
_exptl_absorpt_correction_type multi-scan
_exptl_absorpt_process_details 'Jacobson, R. (1998) Private communication'
_exptl_crystal_colour black
_exptl_crystal_density_diffrn 1.526
_exptl_crystal_density_method 'not measured'
_exptl_crystal_description prism
_exptl_crystal_F_000 840
_exptl_crystal_size_max 0.32
_exptl_crystal_size_mid 0.28
_exptl_crystal_size_min 0.24
_refine_diff_density_max 0.294
_refine_diff_density_min -0.254
_refine_diff_density_rms 0.055
_refine_ls_extinction_method none
_refine_ls_goodness_of_fit_ref 1.123
_refine_ls_hydrogen_treatment constr
_refine_ls_matrix_type full
_refine_ls_number_parameters 470
_refine_ls_number_reflns 4202
_refine_ls_number_restraints 280
_refine_ls_restrained_S_all 1.115
_refine_ls_R_factor_all 0.0533
_refine_ls_R_factor_gt 0.0417
_refine_ls_shift/su_max 0.001
_refine_ls_shift/su_mean 0.000
_refine_ls_structure_factor_coef Fsqd
_refine_ls_weighting_details 'calc w=1/[\s^2^(Fo^2^)+(0.0489P)^2^+0.0526P] where P=(Fo^2^+2Fc^2^)/3'
_refine_ls_weighting_scheme calc
_refine_ls_wR_factor_gt 0.0894
_refine_ls_wR_factor_ref 0.0953
_reflns_number_gt 3559
_reflns_number_total 4202
_reflns_threshold_expression >2sigma(I)
_cod_data_source_file b709324a.txt
_cod_data_source_block shelxl
_cod_database_code 7203065

loop_
_symmetry_equiv_pos_as_xyz
'x, y, z'
'-x, y+1/2, -z+1/2'
'-x, -y, -z'
'x, -y-1/2, z-1/2'

loop_
_atom_site_label
_atom_site_type_symbol
_atom_site_fract_x
_atom_site_fract_y
_atom_site_fract_z
_atom_site_U_iso_or_equiv
_atom_site_adp_type
_atom_site_occupancy
_atom_site_symmetry_multiplicity
_atom_site_calc_flag
_atom_site_refinement_flags
_atom_site_disorder_assembly
_atom_site_disorder_group
S1 S 0.3949(3) 0.0172(4) 0.1152(3) 0.0262(9) Uani 0.688(5) 1 d PD A 1
S2 S 0.6813(4) 0.0303(3) 0.1683(3) 0.0243(9) Uani 0.688(5) 1 d PD A 1
S3 S 0.6842(6) 0.2492(7) 0.0514(6) 0.0254(7) Uani 0.688(5) 1 d PD A 1
S4 S 0.3943(4) 0.2368(4) -0.0053(3) 0.0308(11) Uani 0.688(5) 1 d PD A 1
C1 C 0.2351(5) 0.0333(5) 0.0809(4) 0.0262(11) Uani 0.688(5) 1 d PDU A 1
C2 C 0.1752(4) -0.0578(4) 0.1220(3) 0.0337(10) Uani 0.688(5) 1 d PU A 1
H2A H 0.0875 -0.0655 0.1128 0.040 Uiso 0.688(5) 1 calc PR A 1
C3 C 0.2536(4) -0.1347(4) 0.1765(3) 0.0301(12) Uani 0.688(5) 1 d PU A 1
H3A H 0.2247 -0.2001 0.2073 0.036 Uiso 0.688(5) 1 calc PR A 1
C4 C 0.3794(6) -0.1084(7) 0.1825(6) 0.0257(13) Uani 0.688(5) 1 d PDU A 1
C5 C 0.4747(4) -0.1774(3) 0.2346(2) 0.0299(9) Uani 0.688(5) 1 d PU A 1
H5A H 0.4424 -0.2435 0.2625 0.036 Uiso 0.688(5) 1 calc PR A 1
C6 C 0.6031(3) -0.1732(3) 0.2552(2) 0.0303(8) Uani 0.688(5) 1 d PU A 1
H6A H 0.6360 -0.2384 0.2922 0.036 Uiso 0.688(5) 1 calc PR A 1
C7 C 0.6969(4) -0.0985(4) 0.2360(4) 0.0238(10) Uani 0.688(5) 1 d PDU A 1
C8 C 0.8221(5) -0.1174(4) 0.2722(3) 0.0273(11) Uani 0.688(5) 1 d PU A 1
H8A H 0.8502 -0.1835 0.3101 0.033 Uiso 0.688(5) 1 calc PR A 1
C9 C 0.9019(4) -0.0331(4) 0.2487(3) 0.0298(9) Uani 0.688(5) 1 d PU A 1
H9A H 0.9890 -0.0352 0.2697 0.036 Uiso 0.688(5) 1 calc PR A 1
C10 C 0.8418(5) 0.0571(6) 0.1905(6) 0.0292(12) Uani 0.688(5) 1 d PDU A 1
C11 C 0.9000(4) 0.1508(4) 0.1508(3) 0.0322(10) Uani 0.688(5) 1 d PU A 1
H11A H 0.9874 0.1563 0.1691 0.039 Uiso 0.688(5) 1 calc PR A 1
C12 C 0.8449(6) 0.2361(5) 0.0882(4) 0.0290(11) Uani 0.688(5) 1 d PDU A 1
C13 C 0.9057(4) 0.3248(3) 0.0432(3) 0.0341(9) Uani 0.688(5) 1 d PU A 1
H13A H 0.9930 0.3354 0.0546 0.041 Uiso 0.688(5) 1 calc PR A 1
C14 C 0.8255(6) 0.3941(5) -0.0187(4) 0.0335(14) Uani 0.688(5) 1 d PU A 1
H14A H 0.8534 0.4557 -0.0543 0.040 Uiso 0.688(5) 1 calc PR A 1
C15 C 0.7001(4) 0.3656(4) -0.0240(3) 0.0281(10) Uani 0.688(5) 1 d PDU A 1
C16 C 0.6065(4) 0.4301(3) -0.0821(2) 0.0355(9) Uani 0.688(5) 1 d PU A 1
H16A H 0.6409 0.4915 -0.1141 0.043 Uiso 0.688(5) 1 calc PR A 1
C17 C 0.4777(5) 0.4282(4) -0.1052(3) 0.0383(12) Uani 0.688(5) 1 d PU A 1
H17A H 0.4470 0.4886 -0.1484 0.046 Uiso 0.688(5) 1 calc PR A 1
C18 C 0.3818(7) 0.3590(8) -0.0804(7) 0.0307(15) Uani 0.688(5) 1 d PDU A 1
C19 C 0.2561(5) 0.3766(5) -0.1170(4) 0.0354(15) Uani 0.688(5) 1 d PU A 1
H19A H 0.2280 0.4370 -0.1609 0.043 Uiso 0.688(5) 1 calc PR A 1
C20 C 0.1765(7) 0.2990(5) -0.0843(4) 0.0424(14) Uani 0.688(5) 1 d PU A 1
H20A H 0.0890 0.3030 -0.1024 0.051 Uiso 0.688(5) 1 calc PR A 1
C21 C 0.2351(5) 0.2136(7) -0.0218(6) 0.0323(15) Uani 0.688(5) 1 d PDU A 1
C22 C 0.1817(4) 0.1222(4) 0.0211(3) 0.0347(9) Uani 0.688(5) 1 d PU A 1
H22A H 0.0937 0.1201 0.0074 0.042 Uiso 0.688(5) 1 calc PR A 1
S1' S 0.6756(9) 0.0273(7) 0.1668(6) 0.033(2) Uani 0.312(5) 1 d PD A 2
S2' S 0.6689(14) 0.2520(16) 0.0374(12) 0.0257(14) Uani 0.312(5) 1 d PD A 2
S3' S 0.3981(7) 0.2404(8) -0.0062(6) 0.022(2) Uani 0.312(5) 1 d PD A 2
S4' S 0.3992(7) 0.0114(9) 0.1173(6) 0.0248(19) Uani 0.312(5) 1 d PD A 2
C1' C 0.6475(9) -0.1010(9) 0.2270(9) 0.032(3) Uani 0.312(5) 1 d PDU A 2
C2' C 0.7624(10) -0.1447(11) 0.2738(7) 0.047(3) Uani 0.312(5) 1 d PU A 2
H2'A H 0.7701 -0.2139 0.3111 0.056 Uiso 0.312(5) 1 calc PR A 2
C3' C 0.8606(11) -0.0778(9) 0.2603(7) 0.034(3) Uani 0.312(5) 1 d PU A 2
H3'A H 0.9429 -0.0980 0.2882 0.040 Uiso 0.312(5) 1 calc PR A 2
C4' C 0.8357(12) 0.0226(13) 0.2034(14) 0.044(4) Uani 0.312(5) 1 d PDU A 2
C5' C 0.9184(12) 0.1043(11) 0.1809(8) 0.057(3) Uani 0.312(5) 1 d PU A 2
H5'A H 0.9998 0.0889 0.2135 0.069 Uiso 0.312(5) 1 calc PR A 2
C6' C 0.9168(11) 0.2026(10) 0.1243(8) 0.050(3) Uani 0.312(5) 1 d PU A 2
H6'A H 0.9981 0.2332 0.1266 0.060 Uiso 0.312(5) 1 calc PR A 2
C7' C 0.8292(12) 0.2702(10) 0.0643(9) 0.032(3) Uani 0.312(5) 1 d PDU A 2
C8' C 0.8586(11) 0.3659(10) 0.0089(8) 0.030(3) Uani 0.312(5) 1 d PU A 2
H8'A H 0.9416 0.3915 0.0107 0.036 Uiso 0.312(5) 1 calc PR A 2
C9' C 0.7620(10) 0.4189(8) -0.0468(7) 0.037(2) Uani 0.312(5) 1 d PU A 2
H9'A H 0.7723 0.4824 -0.0874 0.044 Uiso 0.312(5) 1 calc PR A 2
C10' C 0.6466(9) 0.3723(9) -0.0393(7) 0.024(2) Uani 0.312(5) 1 d PDU A 2
C11' C 0.5296(11) 0.4059(9) -0.0844(7) 0.037(2) Uani 0.312(5) 1 d PU A 2
H11B H 0.5273 0.4723 -0.1246 0.044 Uiso 0.312(5) 1 calc PR A 2
C12' C 0.4204(15) 0.3579(16) -0.0789(16) 0.029(3) Uani 0.312(5) 1 d PDU A 2
C13' C 0.3046(12) 0.3980(14) -0.1226(11) 0.040(3) Uani 0.312(5) 1 d PU A 2
H13B H 0.2967 0.4643 -0.1631 0.048 Uiso 0.312(5) 1 calc PR A 2
C14' C 0.2014(14) 0.3373(11) -0.1046(9) 0.034(3) Uani 0.312(5) 1 d PU A 2
H14B H 0.1182 0.3558 -0.1313 0.041 Uiso 0.312(5) 1 calc PR A 2
C15' C 0.2372(11) 0.2434(15) -0.0406(13) 0.037(4) Uani 0.312(5) 1 d PDU A 2
C16' C 0.1454(8) 0.1678(7) -0.0134(6) 0.040(2) Uani 0.312(5) 1 d PU A 2
H16B H 0.0636 0.1909 -0.0402 0.048 Uiso 0.312(5) 1 calc PR A 2
C17' C 0.1466(9) 0.0700(8) 0.0421(6) 0.039(2) Uani 0.312(5) 1 d PU A 2
H17B H 0.0648 0.0427 0.0431 0.047 Uiso 0.312(5) 1 calc PR A 2
C18' C 0.2366(10) -0.0031(10) 0.0991(9) 0.028(3) Uani 0.312(5) 1 d PDU A 2
C19' C 0.2049(10) -0.1029(9) 0.1464(7) 0.026(2) Uani 0.312(5) 1 d PU A 2
H19B H 0.1217 -0.1278 0.1445 0.032 Uiso 0.312(5) 1 calc PR A 2
C20' C 0.3039(11) -0.1608(9) 0.1953(7) 0.034(2) Uani 0.312(5) 1 d PU A 2
H20B H 0.2949 -0.2285 0.2319 0.041 Uiso 0.312(5) 1 calc PR A 2
C21' C 0.4189(13) -0.1139(15) 0.1881(14) 0.028(3) Uani 0.312(5) 1 d PDU A 2
C22' C 0.5346(9) -0.1516(8) 0.2308(6) 0.037(2) Uani 0.312(5) 1 d PU A 2
H22B H 0.5363 -0.2211 0.2673 0.044 Uiso 0.312(5) 1 calc PR A 2

loop_
_atom_site_aniso_label
_atom_site_aniso_U_11
_atom_site_aniso_U_22
_atom_site_aniso_U_33
_atom_site_aniso_U_23
_atom_site_aniso_U_13
_atom_site_aniso_U_12
S1 0.0394(18) 0.0192(11) 0.0207(13) 0.0007(8) 0.0072(9) -0.0012(9)
S2 0.0263(13) 0.0205(12) 0.0268(16) 0.0066(10) 0.0064(10) 0.0037(9)
S3 0.0356(15) 0.0247(7) 0.0167(19) 0.0014(10) 0.0068(11) -0.0061(9)
S4 0.046(2) 0.0208(14) 0.0244(17) 0.0055(10) 0.0019(14) 0.0065(12)
C1 0.028(2) 0.031(3) 0.021(2) -0.0065(18) 0.0055(15) -0.0005(17)
C2 0.029(2) 0.042(3) 0.032(2) -0.0115(18) 0.0100(17) -0.011(2)
C3 0.039(3) 0.031(3) 0.022(3) -0.004(2) 0.009(2) -0.007(2)
C4 0.038(3) 0.022(2) 0.0196(19) -0.0054(14) 0.011(2) -0.004(2)
C5 0.044(2) 0.0234(17) 0.0255(16) -0.0026(12) 0.0154(17) -0.0028(15)
C6 0.051(2) 0.0210(16) 0.0208(15) 0.0020(11) 0.0112(15) 0.0034(15)
C7 0.029(3) 0.0226(16) 0.0183(18) 0.0011(12) 0.001(2) 0.0096(19)
C8 0.033(3) 0.026(3) 0.0213(16) 0.0024(17) 0.001(2) 0.008(2)
C9 0.028(2) 0.036(2) 0.0239(16) -0.0051(15) -0.0002(14) 0.0069(16)
C10 0.028(2) 0.034(3) 0.025(2) -0.007(2) 0.0023(15) 0.0025(17)
C11 0.036(2) 0.034(3) 0.028(2) -0.0073(17) 0.0103(17) -0.006(2)
C12 0.035(3) 0.030(3) 0.024(2) -0.0070(17) 0.0078(19) -0.006(2)
C13 0.036(2) 0.035(2) 0.034(2) -0.0116(15) 0.0148(16) -0.0160(16)
C14 0.051(4) 0.026(3) 0.025(3) 0.0006(18) 0.013(2) -0.012(2)
C15 0.044(3) 0.0207(17) 0.0202(18) -0.0021(13) 0.008(2) 0.001(2)
C16 0.063(3) 0.0238(17) 0.0214(15) -0.0028(13) 0.0122(16) -0.0025(17)
C17 0.074(3) 0.0229(19) 0.0189(18) 0.0018(13) 0.009(2) 0.007(2)
C18 0.048(4) 0.025(2) 0.0200(19) -0.0010(14) 0.005(3) 0.013(3)
C19 0.039(4) 0.037(4) 0.027(2) -0.003(2) -0.003(3) 0.016(3)
C20 0.047(3) 0.047(3) 0.030(3) -0.012(2) -0.002(2) 0.019(3)
C21 0.035(3) 0.036(4) 0.027(3) -0.012(2) 0.0069(16) 0.0050(18)
C22 0.034(2) 0.043(3) 0.0264(19) -0.0087(16) 0.0036(15) 0.0081(18)
S1' 0.042(4) 0.036(4) 0.020(3) -0.012(2) -0.001(2) 0.007(3)
S2' 0.034(3) 0.028(2) 0.015(4) -0.0022(17) 0.003(2) -0.0082(18)
S3' 0.022(3) 0.032(4) 0.015(3) -0.005(2) 0.007(2) -0.003(2)
S4' 0.012(2) 0.029(3) 0.034(3) 0.004(2) 0.0068(18) -0.0047(18)
C1' 0.042(6) 0.032(5) 0.019(4) -0.004(3) -0.004(5) 0.024(5)
C2' 0.048(6) 0.056(6) 0.034(4) -0.018(4) -0.003(5) 0.022(5)
C3' 0.033(7) 0.031(7) 0.035(5) -0.001(5) -0.001(5) 0.010(4)
C4' 0.047(6) 0.049(8) 0.035(7) -0.024(6) 0.002(5) 0.009(5)
C5' 0.056(6) 0.064(7) 0.050(6) -0.031(5) 0.005(5) 0.007(5)
C6' 0.052(5) 0.049(6) 0.046(6) -0.025(4) -0.001(4) -0.003(5)
C7' 0.034(5) 0.031(6) 0.033(6) -0.017(4) 0.009(4) -0.003(4)
C8' 0.022(5) 0.033(7) 0.035(7) -0.011(5) 0.005(4) -0.013(4)
C9' 0.051(5) 0.026(4) 0.036(4) -0.003(3) 0.014(4) -0.007(4)
C10' 0.039(5) 0.015(3) 0.018(4) 0.003(3) 0.009(4) 0.002(4)
C11' 0.056(7) 0.025(5) 0.031(5) -0.009(3) 0.014(5) -0.007(4)
C12' 0.050(8) 0.018(4) 0.021(4) -0.003(3) 0.009(6) 0.008(5)
C13' 0.050(7) 0.035(5) 0.033(4) -0.009(4) -0.003(6) 0.014(5)
C14' 0.035(7) 0.036(7) 0.030(6) -0.010(5) -0.001(5) 0.016(5)
C15' 0.044(6) 0.033(7) 0.034(7) -0.013(5) 0.007(4) -0.002(4)
C16' 0.044(5) 0.036(4) 0.038(4) -0.015(3) 0.000(3) 0.006(3)
C17' 0.046(5) 0.043(5) 0.032(4) -0.013(3) 0.012(4) -0.001(4)
C18' 0.040(5) 0.023(6) 0.021(5) -0.002(4) 0.006(3) 0.004(4)
C19' 0.032(6) 0.026(5) 0.024(6) -0.004(4) 0.013(4) -0.013(4)
C20' 0.066(7) 0.022(4) 0.017(4) -0.003(3) 0.017(5) -0.010(5)
C21' 0.047(8) 0.019(4) 0.021(4) 0.003(3) 0.012(6) 0.004(5)
C22' 0.055(6) 0.032(4) 0.024(4) -0.004(3) 0.010(4) 0.008(4)

loop_
_atom_type_symbol
_atom_type_description
_atom_type_scat_dispersion_real
_atom_type_scat_dispersion_imag
_atom_type_scat_source
C C 0.0033 0.0016 'International Tables Vol C Tables 4.2.6.8 and 6.1.1.4'
H H 0.0000 0.0000 'International Tables Vol C Tables 4.2.6.8 and 6.1.1.4'
S S 0.1246 0.1234 'International Tables Vol C Tables 4.2.6.8 and 6.1.1.4'

loop_
_geom_angle_atom_site_label_1
_geom_angle_atom_site_label_2
_geom_angle_atom_site_label_3
_geom_angle
_geom_angle_site_symmetry_1
_geom_angle_site_symmetry_3
_geom_angle_publ_flag
C1 S1 C4 93.2(3) . . ?
C7 S2 C10 92.6(3) . . ?
C15 S3 C12 93.0(3) . . ?
C21 S4 C18 93.7(4) . . ?
C22 C1 C2 128.3(4) . . ?
C22 C1 S1 123.2(4) . . ?
C2 C1 S1 108.5(4) . . ?
C3 C2 C1 114.8(4) . . ?
C3 C2 H2A 122.6 . . ?
C1 C2 H2A 122.6 . . ?
C2 C3 C4 114.3(5) . . ?
C2 C3 H3A 122.8 . . ?
C4 C3 H3A 122.8 . . ?
C3 C4 C5 122.9(5) . . ?
C3 C4 S1 109.1(4) . . ?
C5 C4 S1 128.0(5) . . ?
C6 C5 C4 136.2(4) . . ?
C6 C5 H5A 111.9 . . ?
C4 C5 H5A 111.9 . . ?
C5 C6 C7 136.9(3) . . ?
C5 C6 H6A 111.5 . . ?
C7 C6 H6A 111.5 . . ?
C6 C7 C8 122.5(4) . . ?
C6 C7 S2 128.0(3) . . ?
C8 C7 S2 109.5(3) . . ?
C9 C8 C7 114.9(4) . . ?
C9 C8 H8A 122.5 . . ?
C7 C8 H8A 122.5 . . ?
C8 C9 C10 113.7(4) . . ?
C8 C9 H9A 123.1 . . ?
C10 C9 H9A 123.1 . . ?
C11 C10 C9 126.4(5) . . ?
C11 C10 S2 124.2(4) . . ?
C9 C10 S2 109.3(4) . . ?
C12 C11 C10 128.0(5) . . ?
C12 C11 H11A 116.0 . . ?
C10 C11 H11A 116.0 . . ?
C11 C12 C13 127.3(5) . . ?
C11 C12 S3 123.8(4) . . ?
C13 C12 S3 108.9(4) . . ?
C14 C13 C12 113.8(4) . . ?
C14 C13 H13A 123.1 . . ?
C12 C13 H13A 123.1 . . ?
C13 C14 C15 114.2(5) . . ?
C13 C14 H14A 122.9 . . ?
C15 C14 H14A 122.9 . . ?
C14 C15 C16 121.1(4) . . ?
C14 C15 S3 110.1(4) . . ?
C16 C15 S3 128.8(4) . . ?
C17 C16 C15 137.4(4) . . ?
C17 C16 H16A 111.3 . . ?
C15 C16 H16A 111.3 . . ?
C16 C17 C18 135.7(4) . . ?
C16 C17 H17A 112.2 . . ?
C18 C17 H17A 112.2 . . ?
C19 C18 C17 123.4(5) . . ?
C19 C18 S4 108.4(5) . . ?
C17 C18 S4 128.2(5) . . ?
C20 C19 C18 114.5(6) . . ?
C20 C19 H19A 122.7 . . ?
C18 C19 H19A 122.7 . . ?
C19 C20 C21 114.7(6) . . ?
C19 C20 H20A 122.7 . . ?
C21 C20 H20A 122.7 . . ?
C22 C21 C20 128.6(5) . . ?
C22 C21 S4 122.7(4) . . ?
C20 C21 S4 108.7(5) . . ?
C21 C22 C1 131.0(4) . . ?
C21 C22 H22A 114.5 . . ?
C1 C22 H22A 114.5 . . ?
C4' S1' C1' 94.3(7) . . ?
C7' S2' C10' 94.3(8) . . ?
C12' S3' C15' 92.9(8) . . ?
C21' S4' C18' 91.8(6) . . ?
C22' C1' C2' 124.6(10) . . ?
C22' C1' S1' 127.1(8) . . ?
C2' C1' S1' 108.3(9) . . ?
C3' C2' C1' 113.3(11) . . ?
C3' C2' H2'A 123.4 . . ?
C1' C2' H2'A 123.4 . . ?
C2' C3' C4' 117.4(10) . . ?
C2' C3' H3'A 121.3 . . ?
C4' C3' H3'A 121.3 . . ?
C5' C4' C3' 128.2(12) . . ?
C5' C4' S1' 125.1(11) . . ?
C3' C4' S1' 106.7(10) . . ?
C4' C5' C6' 138.1(12) . . ?
C4' C5' H5'A 111.0 . . ?
C6' C5' H5'A 111.0 . . ?
C5' C6' C7' 138.1(11) . . ?
C5' C6' H6'A 110.9 . . ?
C7' C6' H6'A 110.9 . . ?
C6' C7' C8' 124.8(11) . . ?
C6' C7' S2' 128.8(10) . . ?
C8' C7' S2' 106.3(9) . . ?
C9' C8' C7' 116.6(11) . . ?
C9' C8' H8'A 121.7 . . ?
C7' C8' H8'A 121.7 . . ?
C8' C9' C10' 114.3(10) . . ?
C8' C9' H9'A 122.9 . . ?
C10' C9' H9'A 122.9 . . ?
C11' C10' C9' 129.5(9) . . ?
C11' C10' S2' 122.0(9) . . ?
C9' C10' S2' 108.4(8) . . ?
C12' C11' C10' 128.7(11) . . ?
C12' C11' H11B 115.6 . . ?
C10' C11' H11B 115.6 . . ?
C11' C12' C13' 126.6(12) . . ?
C11' C12' S3' 124.8(12) . . ?
C13' C12' S3' 108.3(11) . . ?
C14' C13' C12' 117.4(15) . . ?
C14' C13' H13B 121.3 . . ?
C12' C13' H13B 121.3 . . ?
C13' C14' C15' 110.6(14) . . ?
C13' C14' H14B 124.7 . . ?
C15' C14' H14B 124.7 . . ?
C14' C15' C16' 120.2(10) . . ?
C14' C15' S3' 110.6(10) . . ?
C16' C15' S3' 129.2(10) . . ?
C17' C16' C15' 135.5(9) . . ?
C17' C16' H16B 112.2 . . ?
C15' C16' H16B 112.2 . . ?
C16' C17' C18' 138.0(8) . . ?
C16' C17' H17B 111.0 . . ?
C18' C17' H17B 111.0 . . ?
C19' C18' C17' 123.2(9) . . ?
C19' C18' S4' 109.3(8) . . ?
C17' C18' S4' 127.5(8) . . ?
C20' C19' C18' 114.0(10) . . ?
C20' C19' H19B 123.0 . . ?
C18' C19' H19B 123.0 . . ?
C19' C20' C21' 115.3(11) . . ?
C19' C20' H20B 122.4 . . ?
C21' C20' H20B 122.4 . . ?
C22' C21' C20' 128.5(11) . . ?
C22' C21' S4' 121.9(11) . . ?
C20' C21' S4' 109.6(9) . . ?
C1' C22' C21' 128.0(10) . . ?
C1' C22' H22B 116.0 . . ?
C21' C22' H22B 116.0 . . ?

loop_
_geom_bond_atom_site_label_1
_geom_bond_atom_site_label_2
_geom_bond_distance
_geom_bond_site_symmetry_2
_geom_bond_publ_flag
S1 C1 1.745(5) . ?
S1 C4 1.754(5) . ?
S2 C7 1.755(4) . ?
S2 C10 1.758(5) . ?
S3 C15 1.742(5) . ?
S3 C12 1.755(6) . ?
S4 C21 1.738(5) . ?
S4 C18 1.755(5) . ?
C1 C22 1.393(6) . ?
C1 C2 1.411(5) . ?
C2 C3 1.376(5) . ?
C2 H2A 0.9500 . ?
C3 C4 1.396(8) . ?
C3 H3A 0.9500 . ?
C4 C5 1.416(7) . ?
C5 C6 1.387(5) . ?
C5 H5A 0.9500 . ?
C6 C7 1.397(6) . ?
C6 H6A 0.9500 . ?
C7 C8 1.398(6) . ?
C8 C9 1.379(5) . ?
C8 H8A 0.9500 . ?
C9 C10 1.416(7) . ?
C9 H9A 0.9500 . ?
C10 C11 1.413(7) . ?
C11 C12 1.392(6) . ?
C11 H11A 0.9500 . ?
C12 C13 1.424(6) . ?
C13 C14 1.387(5) . ?
C13 H13A 0.9500 . ?
C14 C15 1.400(7) . ?
C14 H14A 0.9500 . ?
C15 C16 1.414(5) . ?
C16 C17 1.393(6) . ?
C16 H16A 0.9500 . ?
C17 C18 1.407(8) . ?
C17 H17A 0.9500 . ?
C18 C19 1.402(8) . ?
C19 C20 1.380(7) . ?
C19 H19A 0.9500 . ?
C20 C21 1.406(7) . ?
C20 H20A 0.9500 . ?
C21 C22 1.389(8) . ?
C22 H22A 0.9500 . ?
S1' C4' 1.742(9) . ?
S1' C1' 1.755(9) . ?
S2' C7' 1.744(9) . ?
S2' C10' 1.753(9) . ?
S3' C12' 1.743(9) . ?
S3' C15' 1.747(9) . ?
S4' C21' 1.747(9) . ?
S4' C18' 1.762(9) . ?
C1' C22' 1.373(14) . ?
C1' C2' 1.412(11) . ?
C2' C3' 1.358(13) . ?
C2' H2'A 0.9500 . ?
C3' C4' 1.408(17) . ?
C3' H3'A 0.9500 . ?
C4' C5' 1.375(18) . ?
C5' C6' 1.386(14) . ?
C5' H5'A 0.9500 . ?
C6' C7' 1.407(14) . ?
C6' H6'A 0.9500 . ?
C7' C8' 1.420(15) . ?
C8' C9' 1.355(12) . ?
C8' H8'A 0.9500 . ?
C9' C10' 1.391(12) . ?
C9' H9'A 0.9500 . ?
C10' C11' 1.387(12) . ?
C11' C12' 1.33(2) . ?
C11' H11B 0.9500 . ?
C12' C13' 1.393(19) . ?
C13' C14' 1.385(14) . ?
C13' H13B 0.9500 . ?
C14' C15' 1.424(16) . ?
C14' H14B 0.9500 . ?
C15' C16' 1.428(16) . ?
C16' C17' 1.371(12) . ?
C16' H16B 0.9500 . ?
C17' C18' 1.437(13) . ?
C17' H17B 0.9500 . ?
C18' C19' 1.400(12) . ?
C19' C20' 1.359(11) . ?
C19' H19B 0.9500 . ?
C20' C21' 1.388(18) . ?
C20' H20B 0.9500 . ?
C21' C22' 1.379(16) . ?
C22' H22B 0.9500 . ?

loop_
_geom_torsion_atom_site_label_1
_geom_torsion_atom_site_label_2
_geom_torsion_atom_site_label_3
_geom_torsion_atom_site_label_4
_geom_torsion
_geom_torsion_site_symmetry_1
_geom_torsion_site_symmetry_2
_geom_torsion_site_symmetry_3
_geom_torsion_site_symmetry_4
_geom_torsion_publ_flag
C4 S1 C1 C22 -178.9(6) . . . . ?
C4 S1 C1 C2 0.0(5) . . . . ?
C22 C1 C2 C3 178.5(5) . . . . ?
S1 C1 C2 C3 -0.4(6) . . . . ?
C1 C2 C3 C4 0.7(8) . . . . ?
C2 C3 C4 C5 -179.5(6) . . . . ?
C2 C3 C4 S1 -0.6(8) . . . . ?
C1 S1 C4 C3 0.3(6) . . . . ?
C1 S1 C4 C5 179.2(8) . . . . ?
C3 C4 C5 C6 -178.3(5) . . . . ?
S1 C4 C5 C6 3.0(12) . . . . ?
C4 C5 C6 C7 1.6(9) . . . . ?
C5 C6 C7 C8 177.0(4) . . . . ?
C5 C6 C7 S2 -1.6(8) . . . . ?
C10 S2 C7 C6 178.3(5) . . . . ?
C10 S2 C7 C8 -0.5(5) . . . . ?
C6 C7 C8 C9 -177.9(4) . . . . ?
S2 C7 C8 C9 0.9(6) . . . . ?
C7 C8 C9 C10 -1.0(7) . . . . ?
C8 C9 C10 C11 -175.9(6) . . . . ?
C8 C9 C10 S2 0.6(7) . . . . ?
C7 S2 C10 C11 176.6(7) . . . . ?
C7 S2 C10 C9 0.0(6) . . . . ?
C9 C10 C11 C12 175.2(6) . . . . ?
S2 C10 C11 C12 -0.8(10) . . . . ?
C10 C11 C12 C13 -174.8(6) . . . . ?
C10 C11 C12 S3 4.6(10) . . . . ?
C15 S3 C12 C11 -177.6(5) . . . . ?
C15 S3 C12 C13 1.9(6) . . . . ?
C11 C12 C13 C14 177.5(5) . . . . ?
S3 C12 C13 C14 -2.0(7) . . . . ?
C12 C13 C14 C15 1.1(7) . . . . ?
C13 C14 C15 C16 178.3(4) . . . . ?
C13 C14 C15 S3 0.3(7) . . . . ?
C12 S3 C15 C14 -1.3(6) . . . . ?
C12 S3 C15 C16 -179.1(4) . . . . ?
C14 C15 C16 C17 179.8(5) . . . . ?
S3 C15 C16 C17 -2.6(9) . . . . ?
C15 C16 C17 C18 -0.3(11) . . . . ?
C16 C17 C18 C19 -178.9(6) . . . . ?
C16 C17 C18 S4 -1.4(15) . . . . ?
C21 S4 C18 C19 -1.1(8) . . . . ?
C21 S4 C18 C17 -178.9(10) . . . . ?
C17 C18 C19 C20 179.6(8) . . . . ?
S4 C18 C19 C20 1.8(10) . . . . ?
C18 C19 C20 C21 -1.7(10) . . . . ?
C19 C20 C21 C22 -178.2(7) . . . . ?
C19 C20 C21 S4 0.8(8) . . . . ?
C18 S4 C21 C22 179.3(7) . . . . ?
C18 S4 C21 C20 0.2(7) . . . . ?
C20 C21 C22 C1 177.7(7) . . . . ?
S4 C21 C22 C1 -1.2(10) . . . . ?
C2 C1 C22 C21 -179.6(6) . . . . ?
S1 C1 C22 C21 -1.0(9) . . . . ?
C4' S1' C1' C22' 178.9(13) . . . . ?
C4' S1' C1' C2' -0.1(12) . . . . ?
C22' C1' C2' C3' -178.9(11) . . . . ?
S1' C1' C2' C3' 0.1(14) . . . . ?
C1' C2' C3' C4' 0.0(18) . . . . ?
C2' C3' C4' C5' 178.8(16) . . . . ?
C2' C3' C4' S1' -0.1(18) . . . . ?
C1' S1' C4' C5' -178.8(17) . . . . ?
C1' S1' C4' C3' 0.1(13) . . . . ?
C3' C4' C5' C6' 175.4(14) . . . . ?
S1' C4' C5' C6' -6(3) . . . . ?
C4' C5' C6' C7' 3(3) . . . . ?
C5' C6' C7' C8' -175.6(12) . . . . ?
C5' C6' C7' S2' 1(3) . . . . ?
C10' S2' C7' C6' -179.6(12) . . . . ?
C10' S2' C7' C8' -2.6(14) . . . . ?
C6' C7' C8' C9' 178.3(12) . . . . ?
S2' C7' C8' C9' 1.2(16) . . . . ?
C7' C8' C9' C10' 1.5(16) . . . . ?
C8' C9' C10' C11' 179.0(11) . . . . ?
C8' C9' C10' S2' -3.4(15) . . . . ?
C7' S2' C10' C11' -178.7(10) . . . . ?
C7' S2' C10' C9' 3.4(13) . . . . ?
C9' C10' C11' C12' 177.4(17) . . . . ?
S2' C10' C11' C12' 0(2) . . . . ?
C10' C11' C12' C13' 177.1(17) . . . . ?
C10' C11' C12' S3' 3(3) . . . . ?
C15' S3' C12' C11' 178(2) . . . . ?
C15' S3' C12' C13' 2.9(18) . . . . ?
C11' C12' C13' C14' -177.5(19) . . . . ?
S3' C12' C13' C14' -3(2) . . . . ?
C12' C13' C14' C15' 1(2) . . . . ?
C13' C14' C15' C16' -179.0(15) . . . . ?
C13' C14' C15' S3' 1.1(19) . . . . ?
C12' S3' C15' C14' -2.3(16) . . . . ?
C12' S3' C15' C16' 177.7(19) . . . . ?
C14' C15' C16' C17' 177.3(11) . . . . ?
S3' C15' C16' C17' -3(3) . . . . ?
C15' C16' C17' C18' 0(2) . . . . ?
C16' C17' C18' C19' -178.0(10) . . . . ?
C16' C17' C18' S4' -1(2) . . . . ?
C21' S4' C18' C19' -0.8(12) . . . . ?
C21' S4' C18' C17' -178.1(14) . . . . ?
C17' C18' C19' C20' 179.0(11) . . . . ?
S4' C18' C19' C20' 1.6(14) . . . . ?
C18' C19' C20' C21' -1.8(19) . . . . ?
C19' C20' C21' C22' 178.5(17) . . . . ?
C19' C20' C21' S4' 1(2) . . . . ?
C18' S4' C21' C22' -177.7(17) . . . . ?
C18' S4' C21' C20' -0.2(15) . . . . ?
C2' C1' C22' C21' 179.3(15) . . . . ?
S1' C1' C22' C21' 0(2) . . . . ?
C20' C21' C22' C1' -176.3(16) . . . . ?
S4' C21' C22' C1' 1(3) . . . . ?
